data_7702799
loop_
_publ_author_name
'Hart, Richard'
'Levason, William'
'Patel, Bhavesh'
'Reid, Gillian'

_publ_section_title
;
 Synthesis, properties and crystal structures of 6-, 7- and 8-coordinate
 Zr(iv) and Hf(iv) complexes involving thioether and selenoether ligands
;
_journal_issue 16
_journal_name_full 'Journal of the Chemical Society, Dalton Transactions'
_journal_page_first 3153
_journal_paper_doi 10.1039/b201080c
_journal_year 2002
_chemical_formula_moiety 'C4 H12 Cl4 S2 Zr '
_chemical_formula_structural '[ZrCl4(Me2S)2]'
_chemical_formula_sum 'C4 H12 Cl4 S2 Zr'
_chemical_formula_weight 357.29
_space_group_IT_number 9
_space_group_name_Hall 'C -2yc'
_space_group_name_H-M_alt 'C 1 c 1'
_symmetry_cell_setting monoclinic
_symmetry_Int_Tables_number 9
_symmetry_space_group_name_H-M 'C 1 c 1'
_audit_creation_date 2001-12-07
_audit_creation_method 'by teXsan for Windows v1.06'
_cell_angle_alpha 90
_cell_angle_beta 106.9505(11)
_cell_angle_gamma 90
_cell_formula_units_Z 4
_cell_length_a 6.4219(2)
_cell_length_b 25.7274(8)
_cell_length_c 8.3971(3)
_cell_measurement_reflns_used 0
_cell_measurement_temperature 120.0(1)
_cell_measurement_theta_max 0.0
_cell_measurement_theta_min 0.0
_cell_volume 1327.09(8)
_computing_cell_refinement 'Nonius CCD Diffractometer Control'
_computing_data_collection 'Nonius CCD Diffractometer Control'
_computing_data_reduction 'teXsan for Windows version 1.06 (MSC, 1997-1999)'
_computing_publication_material 'teXsan for Windows version 1.06 (MSC, 1997-1999)'
_computing_structure_refinement 'teXsan for Windows version 1.06 (MSC, 1997-1999)'
_computing_structure_solution
;
DIRDIF92 PATTY (Beurskens, 1992)
;
_diffrn_ambient_temperature 120.0(1)
_diffrn_measurement_device 'Nonius CCD'
_diffrn_orient_matrix_UB_11 0.00000
_diffrn_orient_matrix_UB_12 0.00000
_diffrn_orient_matrix_UB_13 0.00000
_diffrn_orient_matrix_UB_21 0.00000
_diffrn_orient_matrix_UB_22 0.00000
_diffrn_orient_matrix_UB_23 0.00000
_diffrn_orient_matrix_UB_31 0.00000
_diffrn_orient_matrix_UB_32 0.00000
_diffrn_orient_matrix_UB_33 0.00000
_diffrn_radiation_detector CCD
_diffrn_radiation_monochromator graphite
_diffrn_radiation_source 'Nonius rotating anode'
_diffrn_radiation_type 'Mo K\a'
_diffrn_radiation_wavelength 0.71073
_diffrn_reflns_av_R_equivalents 0.04824
_diffrn_reflns_av_sigmaI/netI 0.058
_diffrn_reflns_limit_h_max 7
_diffrn_reflns_limit_h_min -8
_diffrn_reflns_limit_k_max 31
_diffrn_reflns_limit_k_min -27
_diffrn_reflns_limit_l_max 8
_diffrn_reflns_limit_l_min -10
_diffrn_reflns_number 3815
_diffrn_reflns_reduction_process 'Lp corrections applied'
_diffrn_reflns_theta_max 26.36
_diffrn_reflns_theta_min 2.99
_diffrn_standards_decay_% 0.00
_diffrn_standards_interval_count 0
_diffrn_standards_number 0
_exptl_absorpt_coefficient_mu 1.897
_exptl_absorpt_correction_type SORTAV
_exptl_crystal_colour colourless
_exptl_crystal_density_diffrn 1.788
_exptl_crystal_density_meas ?
_exptl_crystal_description block
_exptl_crystal_F_000 704.00
_exptl_crystal_size_max 0.25
_exptl_crystal_size_mid 0.25
_exptl_crystal_size_min 0.25
_refine_diff_density_max 0.87
_refine_diff_density_min -1.35
_refine_ls_abs_structure_details checked
_refine_ls_abs_structure_Flack -0.0262(0074)
_refine_ls_extinction_coef -
_refine_ls_extinction_method none
_refine_ls_goodness_of_fit_all 2.306
_refine_ls_goodness_of_fit_ref 2.310
_refine_ls_hydrogen_treatment noref
_refine_ls_matrix_type full
_refine_ls_number_constraints 0
_refine_ls_number_parameters 98
_refine_ls_number_reflns 1308
_refine_ls_number_restraints 0
_refine_ls_R_factor_all 0.0429
_refine_ls_R_factor_gt 0.0430
_refine_ls_shift/su_max 0.0000
_refine_ls_shift/su_mean 0.0000
_refine_ls_structure_factor_coef F
_refine_ls_weighting_details 'w = 1/[\s^2^(Fo)]'
_refine_ls_weighting_scheme sigma
_refine_ls_wR_factor_all 0.0630
_refine_ls_wR_factor_ref 0.0630
_reflns_number_gt 1308
_reflns_number_total 1376
_reflns_threshold_expression I>3.00\s(I)
_cod_data_source_file b201080c.txt
_cod_data_source_block '_01bp033'
_cod_depositor_comments
;
The following automatic conversions were performed:

data item '_exptl_crystal_density_meas' value 'not measured' was
changed to '?' -- the value is perceived as not measured.

Automatic conversion script
Id: cif_fix_values 6909 2019-04-08 15:41:33Z antanas 
;
_cod_original_cell_volume 1327.09(7)
_cod_original_sg_symbol_H-M 'C c        '
_cod_original_formula_sum 'C4 H12 Cl4 S2 Zr '
_cod_database_code 7702799

loop_
_symmetry_equiv_pos_as_xyz
'   +x,   +y,   +z'
'   +x,   -y,1/2+z'
'1/2+x,1/2+y,   +z'
1/2+x,1/2-y,1/2+z

loop_
_atom_site_label
_atom_site_fract_x
_atom_site_fract_y
_atom_site_fract_z
_atom_site_U_iso_or_equiv
_atom_site_occupancy
_atom_site_adp_type
_atom_site_calc_flag
Zr(1) -0.0011 -0.10807(2) -0.4992 0.0117(1) 1.000 Uani d
Cl(1) 0.3008(3) -0.07674(5) -0.5828(2) 0.0184(3) 1.000 Uani d
Cl(2) -0.1920(3) -0.16155(5) -0.3494(2) 0.0212(4) 1.000 Uani d
Cl(3) -0.1210(3) -0.02666(6) -0.4302(2) 0.0234(4) 1.000 Uani d
Cl(4) -0.2332(3) -0.12648(7) -0.7716(2) 0.0281(4) 1.000 Uani d
S(1) 0.2989(3) -0.11077(5) -0.1886(2) 0.0157(4) 1.000 Uani d
S(2) 0.2033(3) -0.20280(5) -0.5137(2) 0.0207(4) 1.000 Uani d
C(1) 0.1614(12) -0.0878(3) -0.0435(9) 0.030(2) 1.000 Uani d
C(2) 0.4908(11) -0.0589(3) -0.1743(8) 0.023(2) 1.000 Uani d
C(3) -0.003(1) -0.2521(3) -0.5725(10) 0.035(2) 1.000 Uani d
C(4) 0.289(2) -0.2026(3) -0.6992(11) 0.038(2) 1.000 Uani d
H(1) 0.0409 -0.0669 -0.1006 0.036 1.000 Uiso c
H(2) 0.2594 -0.0677 0.0407 0.036 1.000 Uiso c
H(3) 0.1115 -0.1166 0.0059 0.036 1.000 Uiso c
H(4) 0.5136 -0.0537 -0.2799 0.028 1.000 Uiso c
H(5) 0.6249 -0.0678 -0.0950 0.028 1.000 Uiso c
H(6) 0.4353 -0.0279 -0.1405 0.028 1.000 Uiso c
H(7) -0.0344 -0.2589 -0.6884 0.042 1.000 Uiso c
H(8) -0.1306 -0.2405 -0.5485 0.042 1.000 Uiso c
H(9) 0.0485 -0.2830 -0.5118 0.042 1.000 Uiso c
H(10) 0.1649 -0.2035 -0.7942 0.046 1.000 Uiso c
H(11) 0.3770 -0.2323 -0.6995 0.046 1.000 Uiso c
H(12) 0.3708 -0.1720 -0.7019 0.046 1.000 Uiso c

loop_
_atom_site_aniso_label
_atom_site_aniso_U_11
_atom_site_aniso_U_22
_atom_site_aniso_U_33
_atom_site_aniso_U_12
_atom_site_aniso_U_13
_atom_site_aniso_U_23
Zr(1) 0.0129(3) 0.0133(3) 0.0086(3) -0.0012(2) 0.0025(2) 0.0024(2)
Cl(1) 0.0199(7) 0.0239(6) 0.0133(7) -0.0064(6) 0.0078(6) 0.0001(5)
Cl(2) 0.0245(8) 0.0213(7) 0.0211(8) -0.0055(6) 0.0118(7) 0.0035(6)
Cl(3) 0.0246(8) 0.0169(6) 0.0306(8) 0.0060(6) 0.0110(6) 0.0057(6)
Cl(4) 0.0241(9) 0.0429(10) 0.0134(8) -0.0106(8) -0.0008(7) 0.0027(7)
S(1) 0.0214(9) 0.0165(8) 0.0088(7) 0.0030(6) 0.0035(7) 0.0002(5)
S(2) 0.0298(9) 0.0152(7) 0.0163(8) -0.0017(6) 0.0054(7) -0.0053(6)
C(1) 0.028(4) 0.050(4) 0.017(3) 0.004(3) 0.012(3) -0.004(3)
C(2) 0.022(3) 0.031(3) 0.015(3) -0.014(3) 0.003(3) -0.007(3)
C(3) 0.062(5) 0.016(3) 0.038(4) -0.019(3) 0.032(4) -0.010(3)
C(4) 0.060(6) 0.025(3) 0.045(5) -0.011(3) 0.039(5) -0.020(3)

loop_
_atom_type_symbol
_atom_type_oxidation_number
_atom_type_number_in_cell
_atom_type_scat_dispersion_real
_atom_type_scat_dispersion_imag
_atom_type_scat_source
C 0 16 0.002 0.002
;International Tables for Crystallography
(1992, Vol. C, Table 6.1.1.2)
;
H 0 48 0.000 0.000
;International Tables for Crystallography
(1992, Vol. C, Table 6.1.1.2)
;
S 0 8 0.110 0.124
;International Tables for Crystallography
(1992, Vol. C, Table 6.1.1.2)
;
Cl 0 16 0.132 0.159
;International Tables for Crystallography
(1992, Vol. C, Tables 4.2.6.8 and 6.1.1.1)
;
Zr 0 4 -2.965 0.560
;International Tables for Crystallography
(1992, Vol. C, Tables 4.2.6.8 and 6.1.1.1)
;

loop_
_geom_angle_atom_site_label_1
_geom_angle_atom_site_label_2
_geom_angle_atom_site_label_3
_geom_angle
_geom_angle_publ_flag
CL1 ZR1 CL2 157.14(8) ?
CL1 ZR1 CL3 97.09(8) ?
CL1 ZR1 CL4 96.83(8) ?
CL1 ZR1 S1 83.29(8) ?
CL1 ZR1 S2 81.32(8) ?
CL2 ZR1 CL3 97.23(8) ?
CL2 ZR1 CL4 96.65(8) ?
CL2 ZR1 S1 79.30(8) ?
CL2 ZR1 S2 80.94(7) ?
CL3 ZR1 CL4 104.72(10) ?
CL3 ZR1 S1 88.75(8) ?
CL3 ZR1 S2 167.87(9) ?
CL4 ZR1 S1 166.37(9) ?
CL4 ZR1 S2 87.41(9) ?
S1 ZR1 S2 79.12(7) ?
ZR1 S1 C1 106.7(4) ?
ZR1 S1 C2 108.7(3) ?
C1 S1 C2 100.0(5) ?
ZR1 S2 C3 108.2(4) ?
ZR1 S2 C4 107.7(4) ?
C3 S2 C4 98.7(5) ?
S1 C1 H1 109.5 no
S1 C1 H2 109.5 no
S1 C1 H3 109.5 no
H1 C1 H2 109.5 no
H1 C1 H3 109.5 no
H2 C1 H3 109.5 no
S1 C2 H4 109.5 no
S1 C2 H5 109.5 no
S1 C2 H6 109.5 no
H4 C2 H5 109.5 no
H4 C2 H6 109.5 no
H5 C2 H6 109.5 no
S2 C3 H7 109.5 no
S2 C3 H8 109.5 no
S2 C3 H9 109.5 no
H7 C3 H8 109.5 no
H7 C3 H9 109.5 no
H8 C3 H9 109.5 no
S2 C4 H10 109.5 no
S2 C4 H11 109.5 no
S2 C4 H12 109.5 no
H10 C4 H11 109.5 no
H10 C4 H12 109.5 no
H11 C4 H12 109.5 no

loop_
_geom_bond_atom_site_label_1
_geom_bond_atom_site_label_2
_geom_bond_distance
_geom_bond_publ_flag
ZR1 CL1 2.386(2) ?
ZR1 CL2 2.425(2) ?
ZR1 CL3 2.361(2) ?
ZR1 CL4 2.386(3) ?
ZR1 S1 2.754(3) ?
ZR1 S2 2.788(2) ?
S1 C1 1.800(11) ?
S1 C2 1.796(9) ?
S2 C3 1.794(11) ?
S2 C4 1.797(12) ?
C1 H1 0.95 no
C1 H2 0.95 no
C1 H3 0.95 no
C2 H4 0.95 no
C2 H5 0.95 no
C2 H6 0.95 no
C3 H7 0.95 no
C3 H8 0.95 no
C3 H9 0.95 no
C4 H10 0.95 no
C4 H11 0.95 no
C4 H12 0.95 no
